data_2240360
loop_
_publ_author_name
'Kovalchukova, Olga'
'Nguen, Van'
'Strashnova, Svetlana'
'Kuznetsov, Dmitry'
'Berikashvili, Teimuraz'

_publ_section_title
;
 Crystal structure of
 {1-(2,3-dimethyl-5-oxido-1-phenyl-1<i>H</i>-pyrazol-2-ium-4-yl-\k<i>O</i>)-2-[3-methyl-5-oxo-1-phenyl-4,5-dihydro-1<i>H</i>-pyrazol-4-ylidene-\k<i>O</i>]hydrazinido-\k<i>N</i>^1^}chloridocopper(II)
 from laboratory X-ray powder data
;
_journal_coeditor_code VN2088
_journal_issue 2
_journal_name_full 'Acta Crystallographica Section E'
_journal_page_first 124
_journal_page_last 127
_journal_paper_doi 10.1107/S205698901402756X
_journal_volume 71
_journal_year 2015
_chemical_formula_iupac '[Cu (C21 H19 N6 O2) Cl]'
_chemical_formula_moiety 'C21 H19 Cl Cu N6 O2'
_chemical_formula_sum 'C21 H19 Cl Cu N6 O2'
_chemical_formula_weight 486.41
_chemical_name_systematic
{1-(2,3-Dimethyl-5-oxido-1-phenyl-1<i>H</i>-pyrazol-2-ium-4-yl-\k<i>O</i>)-2-[3-methyl-5-oxo-1-phenyl-4,5-dihydro-1<i>H</i>-pyrazol-4-ylidene-\k<i>O</i>]hydrazinido-\k<i>N</i>^1^}chloridocopper(II)
_space_group_IT_number 14
_symmetry_cell_setting monoclinic
_symmetry_space_group_name_Hall '-P 2ybc'
_symmetry_space_group_name_H-M 'P 1 21/c 1'
_audit_creation_method 'MRIA, SHELXL-97'
_cell_angle_alpha 90.00
_cell_angle_beta 101.80(2)
_cell_angle_gamma 90.00
_cell_formula_units_Z 4
_cell_length_a 15.1520(18)
_cell_length_b 22.1306(17)
_cell_length_c 6.7310(14)
_cell_measurement_reflns_used 1140
_cell_measurement_temperature 298(2)
_cell_measurement_theta_max 37.48
_cell_measurement_theta_min 2.99
_cell_volume 2209.4(6)
_computing_cell_refinement
;
<i>MRIA</i> (Zlokazov & Chernyshev, 1992)
;
_computing_data_collection
;
<i>G670 Imaging Plate Guinier Camera Software</i> (Huber, 2002)
;
_computing_data_reduction
;
<i>G670 Imaging Plate Guinier Camera Software</i> (Huber, 2002)
;
_computing_molecular_graphics
;
PLATON (Spek, 2009)
;
_computing_publication_material
;
<i>MRIA</i> (Zlokazov & Chernyshev, 1992) and SHELXL97 (Sheldrick,
2008)
;
_computing_structure_refinement
;
<i>MRIA</i> (Zlokazov & Chernyshev, 1992)
;
_computing_structure_solution
;
simulated annealing (Zhukov <i>et al.</i>, 2001)
;
_diffrn_ambient_temperature 298(2)
_diffrn_measurement_device 'Guinier camera G670'
_diffrn_radiation_monochromator 'Curved Germanium (111)'
_diffrn_radiation_source 'line-focus sealed tube'
_diffrn_radiation_type CuK\a~1~
_diffrn_radiation_wavelength 1.54059
_exptl_absorpt_coefficient_mu 2.762
_exptl_absorpt_correction_type none
_exptl_crystal_density_diffrn 1.462
_exptl_crystal_density_method 'not measured'
_exptl_crystal_F_000 996
_pd_char_colour brown'
_pd_char_particle_morphology needle
_pd_instr_location
;
Dept. of Chemistry, Moscow State University, 119991 Moscow, Russia
;
_pd_meas_2theta_range_inc 0.01
_pd_meas_2theta_range_max 75.00
_pd_meas_2theta_range_min 4.00
_pd_meas_number_of_points 7101
_pd_meas_scan_method cont
_pd_prep_pressure 101
_pd_prep_temperature 298(2)
_pd_proc_2theta_range_inc 0.01
_pd_proc_2theta_range_max 75.00
_pd_proc_2theta_range_min 4.00
_pd_proc_info_excluded_regions none
_pd_proc_ls_background_function 'Chebyshev polynomial up to the 5th order'
_pd_proc_ls_pref_orient_corr
;
Symmetrized harmonics expansion up to the 4th order
(Ahtee <i>et al.</i>, 1989; J\"arvinen, 1993)
;
_pd_proc_ls_profile_function
;
split-type pseudo-Voigt (Toraya, 1986)
;
_pd_proc_ls_prof_R_factor 0.0192
_pd_proc_ls_prof_wR_expected 0.0185
_pd_proc_ls_prof_wR_factor 0.0243
_pd_proc_wavelength 1.54059
_pd_spec_mounting
;
thin layer in the specimen holder of the camera
;
_pd_spec_mount_mode transmission
_pd_spec_shape flat_sheet
_pd_spec_size_axial 15
_pd_spec_size_equat 1
_pd_spec_size_thick 1
_refine_diff_density_max 0.43
_refine_diff_density_min -0.37
_refine_ls_extinction_method none
_refine_ls_goodness_of_fit_all 1.317
_refine_ls_hydrogen_treatment noref
_refine_ls_matrix_type fullcycle
_refine_ls_number_constraints 0
_refine_ls_number_parameters 155
_refine_ls_number_restraints 117
_refine_ls_shift/su_max .002
_refine_ls_shift/su_mean .000
_refine_ls_structure_factor_coef Inet
_refine_ls_weighting_scheme sigma
_cod_data_source_file vn2088sup1.cif
_cod_data_source_block I
_cod_original_sg_symbol_H-M 'P 21/c'
_cod_database_code 2240360
_cod_database_fobs_code 2240360

loop_
_symmetry_equiv_pos_as_xyz
'x, y, z'
'x, -y+1/2, z+1/2'
'-x, -y, -z'
'-x, y-1/2, -z-1/2'

loop_
_atom_site_type_symbol
_atom_site_label
_atom_site_fract_x
_atom_site_fract_y
_atom_site_fract_z
_atom_site_U_iso_or_equiv
_atom_site_adp_type
_atom_site_calc_flag
_atom_site_occupancy
_atom_site_symmetry_multiplicity
C C1 0.5220(10) 0.5094(8) 0.264(3) 0.094(8) Uiso d 1 1
H H1 0.4633 0.5001 0.2748 0.113 Uiso calc 1 1
C C2 0.5471(9) 0.5696(8) 0.249(3) 0.101(9) Uiso d 1 1
H H2 0.5048 0.6002 0.2453 0.121 Uiso calc 1 1
C C3 0.5843(10) 0.4630(7) 0.262(3) 0.103(9) Uiso d 1 1
H H3 0.5669 0.4228 0.2680 0.123 Uiso calc 1 1
C C4 0.6367(10) 0.5838(8) 0.240(3) 0.118(9) Uiso d 1 1
C C5 0.7003(10) 0.5375(7) 0.243(3) 0.096(8) Uiso d 1 1
H H5 0.7599 0.5467 0.2398 0.115 Uiso calc 1 1
N N6 0.6604(8) 0.6455(6) 0.225(2) 0.105(6) Uiso d 1 1
C C7 0.7447(11) 0.6707(8) 0.238(3) 0.107(9) Uiso d 1 1
C C8 0.6730(9) 0.4775(8) 0.252(3) 0.098(8) Uiso d 1 1
H H8 0.7145 0.4466 0.2509 0.117 Uiso calc 1 1
N N9 0.5931(9) 0.6898(6) 0.206(2) 0.119(7) Uiso d 1 1
O O10 0.8175(6) 0.6407(5) 0.2551(17) 0.087(5) Uiso d 1 1
C C11 0.6328(11) 0.7427(8) 0.206(2) 0.110(8) Uiso d 1 1
C C12 0.5804(10) 0.8000(7) 0.191(3) 0.091(9) Uiso d 1 1
H H12A 0.5176 0.7909 0.1805 0.136 Uiso calc 1 1
H H12B 0.5882 0.8220 0.0731 0.136 Uiso calc 1 1
H H12C 0.6015 0.8240 0.3102 0.136 Uiso calc 1 1
C C13 0.7285(10) 0.7352(7) 0.224(2) 0.093(9) Uiso d 1 1
N N14 0.7885(8) 0.7798(6) 0.226(2) 0.089(6) Uiso d 1 1
N N15 0.8735(8) 0.7646(6) 0.2574(19) 0.101(7) Uiso d 1 1
C C16 0.9368(10) 0.8107(8) 0.279(3) 0.106(9) Uiso d 1 1
C C17 1.0271(10) 0.7878(7) 0.304(3) 0.095(9) Uiso d 1 1
C C18 0.9411(9) 0.8733(8) 0.288(3) 0.101(9) Uiso d 1 1
N N19 1.0839(8) 0.8384(6) 0.327(2) 0.093(7) Uiso d 1 1
O O20 1.0518(6) 0.7337(5) 0.3047(16) 0.094(6) Uiso d 1 1
N N21 1.0321(8) 0.8895(6) 0.319(2) 0.104(7) Uiso d 1 1
C C22 0.8697(10) 0.9203(8) 0.268(3) 0.099(8) Uiso d 1 1
H H22A 0.8971 0.9596 0.2829 0.149 Uiso calc 1 1
H H22B 0.8354 0.9145 0.3720 0.149 Uiso calc 1 1
H H22C 0.8306 0.9171 0.1373 0.149 Uiso calc 1 1
C C23 1.1789(10) 0.8343(7) 0.394(3) 0.106(9) Uiso d 1 1
C C24 1.2315(10) 0.8204(7) 0.251(3) 0.097(9) Uiso d 1 1
H H24 1.2047 0.8152 0.1148 0.116 Uiso calc 1 1
C C25 1.0666(10) 0.9483(7) 0.346(3) 0.095(9) Uiso d 1 1
H H25A 1.1311 0.9470 0.3641 0.143 Uiso calc 1 1
H H25B 1.0502 0.9661 0.4631 0.143 Uiso calc 1 1
H H25C 1.0421 0.9720 0.2280 0.143 Uiso calc 1 1
C C26 1.2192(11) 0.8450(7) 0.598(3) 0.111(9) Uiso d 1 1
H H26 1.1841 0.8549 0.6911 0.133 Uiso calc 1 1
C C27 1.3248(10) 0.8145(7) 0.316(3) 0.098(9) Uiso d 1 1
H H27 1.3601 0.8038 0.2238 0.118 Uiso calc 1 1
C C28 1.3126(10) 0.8405(7) 0.658(3) 0.108(9) Uiso d 1 1
H H28 1.3400 0.8482 0.7924 0.130 Uiso calc 1 1
C C29 1.3654(11) 0.8246(7) 0.519(3) 0.110(9) Uiso d 1 1
H H29 1.4275 0.8207 0.5619 0.132 Uiso calc 1 1
Cu Cu30 0.93520(16) 0.68180(13) 0.2845(5) 0.0760(14) Uiso d 1 1
Cl Cl31 1.0116(3) 0.5976(2) 0.3067(8) 0.084(2) Uiso d 1 1

loop_
_atom_type_symbol
_atom_type_description
_atom_type_scat_dispersion_real
_atom_type_scat_dispersion_imag
_atom_type_scat_source
Cu Cu -1.9646 0.5888 'International Tables Vol C Tables 4.2.6.8 and 6.1.1.4'
Cl Cl 0.3639 0.7018 'International Tables Vol C Tables 4.2.6.8 and 6.1.1.4'
O O 0.0492 0.0322 'International Tables Vol C Tables 4.2.6.8 and 6.1.1.4'
N N 0.0311 0.0180 'International Tables Vol C Tables 4.2.6.8 and 6.1.1.4'
C C 0.0181 0.0091 'International Tables Vol C Tables 4.2.6.8 and 6.1.1.4'
H H 0.0000 0.0000 'International Tables Vol C Tables 4.2.6.8 and 6.1.1.4'

loop_
_geom_angle_atom_site_label_1
_geom_angle_atom_site_label_2
_geom_angle_atom_site_label_3
_geom_angle
C2 C1 C3 120.5(15)
C2 C1 H1 119.7
C3 C1 H1 119.8
C1 C2 C4 119.7(15)
C1 C2 H2 120.1
C4 C2 H2 120.1
C1 C3 C8 119.4(15)
C1 C3 H3 120.3
C8 C3 H3 120.3
C5 C4 C2 120.1(16)
C5 C4 N6 121.3(14)
C2 C4 N6 118.6(15)
C8 C5 C4 119.1(15)
C8 C5 H5 120.5
C4 C5 H5 120.4
C7 N6 N9 111.7(13)
C7 N6 C4 128.9(13)
N9 N6 C4 119.3(12)
O10 C7 N6 124.7(15)
O10 C7 C13 130.7(15)
N6 C7 C13 104.6(13)
C5 C8 C3 121.1(15)
C5 C8 H8 119.4
C3 C8 H8 119.5
C11 N9 N6 107.4(13)
C7 O10 Cu30 121.1(10)
N9 C11 C13 110.5(15)
N9 C11 C12 121.3(14)
C13 C11 C12 128.2(15)
C11 C12 H12A 109.5
C11 C12 H12B 109.5
H12A C12 H12B 109.5
C11 C12 H12C 109.5
H12A C12 H12C 109.5
H12B C12 H12C 109.5
N14 C13 C11 125.8(15)
N14 C13 C7 128.3(14)
C11 C13 C7 105.9(14)
N15 N14 C13 117.2(13)
N14 N15 C16 117.7(13)
N14 N15 Cu30 131.5(10)
C16 N15 Cu30 110.8(10)
N15 C16 C18 139.8(15)
N15 C16 C17 112.0(14)
C18 C16 C17 108.2(14)
O20 C17 N19 125.9(13)
O20 C17 C16 127.9(14)
N19 C17 C16 106.3(13)
C16 C18 N21 107.4(13)
C16 C18 C22 131.9(14)
N21 C18 C22 120.7(14)
N21 N19 C17 108.7(12)
N21 N19 C23 126.9(12)
C17 N19 C23 122.9(13)
C17 O20 Cu30 106.1(9)
N19 N21 C18 109.5(12)
N19 N21 C25 124.4(12)
C18 N21 C25 126.1(13)
C18 C22 H22A 109.5
C18 C22 H22B 109.5
H22A C22 H22B 109.4
C18 C22 H22C 109.5
H22A C22 H22C 109.5
H22B C22 H22C 109.4
C24 C23 C26 120.8(15)
C24 C23 N19 118.6(15)
C26 C23 N19 120.6(16)
C27 C24 C23 119.0(17)
C27 C24 H24 120.5
C23 C24 H24 120.5
N21 C25 H25A 109.5
N21 C25 H25B 109.5
H25A C25 H25B 109.5
N21 C25 H25C 109.5
H25A C25 H25C 109.4
H25B C25 H25C 109.5
C28 C26 C23 119.1(17)
C28 C26 H26 120.4
C23 C26 H26 120.5
C24 C27 C29 120.5(18)
C24 C27 H27 119.8
C29 C27 H27 119.8
C29 C28 C26 120.7(16)
C29 C28 H28 119.7
C26 C28 H28 119.7
C28 C29 C27 119.9(14)
C28 C29 H29 120.1
C27 C29 H29 120.1
O10 Cu30 N15 90.9(5)
O10 Cu30 O20 173.8(4)
N15 Cu30 O20 83.0(5)
O10 Cu30 Cl31 94.0(4)
N15 Cu30 Cl31 174.8(4)
O20 Cu30 Cl31 92.0(3)

loop_
_geom_bond_atom_site_label_1
_geom_bond_atom_site_label_2
_geom_bond_distance
C1 C2 1.40(2)
C1 C3 1.40(2)
C1 H1 0.93
C2 C4 1.41(2)
C2 H2 0.93
C3 C8 1.40(2)
C3 H3 0.93
C4 C5 1.40(2)
C4 N6 1.42(2)
C5 C8 1.40(2)
C5 H5 0.93
N6 C7 1.38(2)
N6 N9 1.401(19)
C7 O10 1.27(2)
C7 C13 1.45(2)
C8 H8 0.93
N9 C11 1.32(2)
O10 Cu30 1.975(10)
C11 C13 1.44(2)
C11 C12 1.49(2)
C12 H12A 0.96
C12 H12B 0.96
C12 H12C 0.96
C13 N14 1.34(2)
N14 N15 1.306(17)
N15 C16 1.39(2)
N15 Cu30 2.048(13)
C16 C18 1.39(2)
C16 C17 1.44(2)
C17 O20 1.255(19)
C17 N19 1.40(2)
C18 N21 1.398(18)
C18 C22 1.49(2)
N19 N21 1.372(18)
N19 C23 1.420(19)
O20 Cu30 2.088(10)
N21 C25 1.40(2)
C22 H22A 0.96
C22 H22B 0.96
C22 H22C 0.96
C23 C24 1.40(3)
C23 C26 1.40(3)
C24 C27 1.40(2)
C24 H24 0.93
C25 H25A 0.96
C25 H25B 0.96
C25 H25C 0.96
C26 C28 1.39(2)
C26 H26 0.93
C27 C29 1.40(3)
C27 H27 0.93
C28 C29 1.39(3)
C28 H28 0.93
C29 H29 0.93
Cu30 Cl31 2.183(5)
